data_7134767
loop_
_publ_author_name
'Zhu, Yanren'
'Yang, Shaoxiong'
'Chen, Huiyu'
'Zhang, Fang'
'Pu, Enfan'
'Jiang, Piaopiao'
'Jin, Yi'
'Zhang, Hongbin'
'Chen, Jingbo'

_publ_section_title
;
 Cycloaddition of bicyclo[1.1.0]butanes with enamides for the efficient
 synthesis of 2-amino-bicyclo[2.1.1]hexanes.
;
_journal_issue 61
_journal_name_full 'Chemical communications (Cambridge, England)'
_journal_page_first 11493
_journal_page_last 11496
_journal_paper_doi 10.1039/d5cc02908b
_journal_volume 61
_journal_year 2025
_chemical_absolute_configuration unk
_chemical_formula_moiety 'C22 H17 Br N O3'
_chemical_formula_sum 'C22 H17 Br N O3'
_chemical_formula_weight 423.27
_space_group_crystal_system monoclinic
_space_group_IT_number 4
_space_group_name_Hall 'P 2yb'
_space_group_name_H-M_alt 'P 1 21 1'
_atom_sites_solution_hydrogens mixed
_atom_sites_solution_primary direct
_audit_creation_date 2025-01-13
_audit_creation_method
;
FinalCif V89 by Daniel Kratzert, Freiburg 2025,
https://dkratzert.de/finalcif.html
;
_audit_update_record
;
2025-02-22 deposited with the CCDC.	2025-06-24 downloaded from the CCDC.
;
_cell_angle_alpha 90
_cell_angle_beta 101.271(2)
_cell_angle_gamma 90
_cell_formula_units_Z 2
_cell_length_a 7.4907(3)
_cell_length_b 15.9278(7)
_cell_length_c 7.9606(5)
_cell_measurement_reflns_used 8338
_cell_measurement_temperature 100.00
_cell_measurement_theta_max 27.50
_cell_measurement_theta_min 2.61
_cell_volume 931.46(8)
_computing_cell_refinement 'SAINT V8.40B'
_computing_data_reduction 'SAINT V8.40B'
_computing_molecular_graphics 'Olex2 1.5 (Dolomanov et al., 2009)'
_computing_publication_material 'Olex2 1.5 (Dolomanov et al., 2009)'
_computing_structure_refinement 'SHELXL 2018/3 (Sheldrick, 2015)'
_computing_structure_solution 'SHELXT 2018/2 (Sheldrick, 2018)'
_diffrn_ambient_environment N~2~
_diffrn_ambient_temperature 100.15
_diffrn_detector CPAD
_diffrn_detector_area_resol_mean 7.41
_diffrn_detector_type 'Bruker PHOTON'
_diffrn_measured_fraction_theta_full 0.999
_diffrn_measured_fraction_theta_max 0.998
_diffrn_measurement_device 'three-circle diffractometer'
_diffrn_measurement_device_type 'Bruker D8 VENTURE dual wavelength Mo/Cu'
_diffrn_measurement_method '\w and \f scans'
_diffrn_measurement_specimen_support 'MiTeGen micromount'
_diffrn_radiation_monochromator 'mirror optics'
_diffrn_radiation_probe x-ray
_diffrn_radiation_type MoK\a
_diffrn_radiation_wavelength 0.71073
_diffrn_reflns_av_R_equivalents 0.0320
_diffrn_reflns_av_unetI/netI 0.0489
_diffrn_reflns_Laue_measured_fraction_full 0.999
_diffrn_reflns_Laue_measured_fraction_max 0.998
_diffrn_reflns_limit_h_max 9
_diffrn_reflns_limit_h_min -9
_diffrn_reflns_limit_k_max 20
_diffrn_reflns_limit_k_min -17
_diffrn_reflns_limit_l_max 10
_diffrn_reflns_limit_l_min -10
_diffrn_reflns_number 10558
_diffrn_reflns_point_group_measured_fraction_full 0.876
_diffrn_reflns_point_group_measured_fraction_max 0.859
_diffrn_reflns_theta_full 25.242
_diffrn_reflns_theta_max 27.511
_diffrn_reflns_theta_min 2.558
_diffrn_source 'microfocus sealed X-ray tube'
_diffrn_source_current 1.4
_diffrn_source_power 0.07
_diffrn_source_type 'Incoatec I\ms'
_diffrn_source_voltage 50.0
_diffrn_standards_number 0
_exptl_absorpt_coefficient_mu 2.229
_exptl_absorpt_correction_T_max 0.7456
_exptl_absorpt_correction_T_min 0.6050
_exptl_absorpt_correction_type multi-scan
_exptl_absorpt_process_details
;
SADABS-2016/2 (Bruker,2016/2) was used for absorption correction.
wR2(int) was 0.1575 before and 0.0811 after correction.
The Ratio of minimum to maximum transmission is 0.8114.
The \l/2 correction factor is Not present.
;
_exptl_crystal_colour colourless
_exptl_crystal_colour_primary colourless
_exptl_crystal_density_diffrn 1.509
_exptl_crystal_description plate
_exptl_crystal_F_000 430
_exptl_crystal_size_max 0.26
_exptl_crystal_size_mid 0.13
_exptl_crystal_size_min 0.03
_refine_diff_density_max 1.489
_refine_diff_density_min -0.379
_refine_diff_density_rms 0.099
_refine_ls_abs_structure_details
;
 Refined as an inversion twin.
;
_refine_ls_abs_structure_Flack 0.068(15)
_refine_ls_extinction_method none
_refine_ls_goodness_of_fit_ref 1.110
_refine_ls_hydrogen_treatment constr
_refine_ls_matrix_type full
_refine_ls_number_parameters 246
_refine_ls_number_reflns 3685
_refine_ls_number_restraints 1
_refine_ls_restrained_S_all 1.110
_refine_ls_R_factor_all 0.0422
_refine_ls_R_factor_gt 0.0382
_refine_ls_shift/su_max 0.001
_refine_ls_shift/su_mean 0.000
_refine_ls_structure_factor_coef Fsqd
_refine_ls_weighting_details 'w=1/[\s^2^(Fo^2^)+(0.0367P)^2^+1.2286P] where P=(Fo^2^+2Fc^2^)/3'
_refine_ls_weighting_scheme calc
_refine_ls_wR_factor_gt 0.0926
_refine_ls_wR_factor_ref 0.0948
_reflns_Friedel_coverage 0.661
_reflns_Friedel_fraction_full 0.744
_reflns_Friedel_fraction_max 0.710
_reflns_number_gt 3488
_reflns_number_total 3685
_reflns_threshold_expression 'I > 2\s(I)'
_cod_data_source_file d5cc02908b2.cif
_cod_data_source_block 1_CCDC1
_cod_depositor_comments 'Adding full bibliography for 7134766--7134767.cif.'
_cod_original_sg_symbol_H-M 'P 21'
_cod_database_code 7134767
_shelx_shelxl_version_number 2018/3
_olex2_refinement_description
;
1. Twinned data refinement
 Scales: 0.932(15)
 0.068(15)
2. Fixed Uiso
 At 1.2 times of:
  All C(H) groups, All C(H,H) groups, All N(H) groups
 At 1.5 times of:
  All C(H,H,H) groups, All O(H) groups
3.a Riding coordinates:
 O1(H1), N1(H1A)
3.b Ternary CH refined with riding coordinates:
 C7(H7), C12(H12)
3.c Secondary CH2 refined with riding coordinates:
 C13(H13A,H13B)
3.d Aromatic/amide H refined with riding coordinates:
 C1(H1B), C2(H2), C4(H4), C5(H5), C15(H15), C16(H16), C17(H17), C18(H18)
3.e Idealised Me refined as rotating group:
 C22(H22A,H22B,H22C)
;
_olex2_submission_special_instructions 'No special instructions were received'
_shelx_space_group_comment
;
The symmetry employed for this shelxl refinement is uniquely defined
by the following loop, which should always be used as a source of
symmetry information in preference to the above space-group names.
They are only intended as comments.
;
_olex2_diffrn_ambient_temperature_device 'Oxford Cryostream 800'

loop_
_space_group_symop_operation_xyz
'x, y, z'
'-x, y+1/2, -z'

loop_
_atom_site_label
_atom_site_type_symbol
_atom_site_fract_x
_atom_site_fract_y
_atom_site_fract_z
_atom_site_U_iso_or_equiv
_atom_site_adp_type
_atom_site_occupancy
_atom_site_site_symmetry_order
_atom_site_calc_flag
_atom_site_refinement_flags_posn
_atom_site_refinement_flags_adp
_atom_site_refinement_flags_occupancy
_atom_site_disorder_assembly
_atom_site_disorder_group
Br1 Br 0.94040(6) 0.76655(4) 1.02483(6) 0.02033(14) Uani 1 1 d . . . . .
O1 O 1.0077(5) 0.3790(2) 0.6750(5) 0.0159(7) Uani 1 1 d . . . . .
H1 H 1.068616 0.345896 0.626364 0.024 Uiso 1 1 d R U . . .
O2 O 0.3388(5) 0.5277(3) 0.3006(5) 0.0200(8) Uani 1 1 d . . . . .
O3 O 0.3250(5) 0.3214(2) 0.5930(5) 0.0184(8) Uani 1 1 d . . . . .
N1 N 0.6265(5) 0.3397(3) 0.6098(5) 0.0126(8) Uani 1 1 d . . . . .
H1A H 0.737720 0.321108 0.647178 0.015 Uiso 1 1 d R U . . .
C1 C 0.8931(6) 0.6064(3) 0.6057(6) 0.0139(10) Uani 1 1 d . . . . .
H1B H 0.856083 0.610568 0.484853 0.017 Uiso 1 1 calc R U . . .
C2 C 0.8879(7) 0.6770(3) 0.7061(7) 0.0159(10) Uani 1 1 d . . . . .
H2 H 0.844935 0.729024 0.655133 0.019 Uiso 1 1 calc R U . . .
C3 C 0.9467(7) 0.6708(3) 0.8829(6) 0.0157(10) Uani 1 1 d . . . . .
C4 C 1.0124(7) 0.5960(4) 0.9597(7) 0.0178(10) Uani 1 1 d . . . . .
H4 H 1.055609 0.592911 1.079925 0.021 Uiso 1 1 calc R U . . .
C5 C 1.0137(7) 0.5251(3) 0.8566(6) 0.0159(10) Uani 1 1 d . . . . .
H5 H 1.057470 0.473295 0.907886 0.019 Uiso 1 1 calc R U . . .
C6 C 0.9519(6) 0.5291(3) 0.6794(6) 0.0135(9) Uani 1 1 d . . . . .
C7 C 0.9616(6) 0.4524(3) 0.5698(6) 0.0131(10) Uani 1 1 d . . . . .
H7 H 1.062454 0.461883 0.506125 0.016 Uiso 1 1 calc R U . . .
C8 C 0.7907(7) 0.4318(3) 0.4377(6) 0.0130(9) Uani 1 1 d . . . . .
C9 C 0.7286(7) 0.4861(4) 0.2718(6) 0.0178(11) Uani 1 1 d . . . . .
C10 C 0.6382(7) 0.4022(4) 0.2017(7) 0.0184(11) Uani 1 1 d . . . . .
C11 C 0.8025(7) 0.3573(4) 0.3137(7) 0.0183(11) Uani 1 1 d . . . . .
C12 C 0.4903(7) 0.3889(3) 0.3088(6) 0.0159(10) Uani 1 1 d . . . . .
H12 H 0.457554 0.328037 0.306687 0.019 Uiso 1 1 calc R U . . .
C13 C 0.3189(7) 0.4399(4) 0.2554(7) 0.0199(11) Uani 1 1 d . . . . .
H13A H 0.278368 0.435233 0.129708 0.024 Uiso 1 1 calc R U . . .
H13B H 0.222281 0.415485 0.309282 0.024 Uiso 1 1 calc R U . . .
C14 C 0.3987(7) 0.5406(3) 0.4735(7) 0.0147(10) Uani 1 1 d . . . . .
C15 C 0.3336(7) 0.6113(4) 0.5449(7) 0.0186(11) Uani 1 1 d . . . . .
H15 H 0.252822 0.648883 0.475091 0.022 Uiso 1 1 calc R U . . .
C16 C 0.3885(7) 0.6264(4) 0.7206(7) 0.0194(11) Uani 1 1 d . . . . .
H16 H 0.348204 0.675475 0.769957 0.023 Uiso 1 1 calc R U . . .
C17 C 0.5014(7) 0.5699(3) 0.8225(7) 0.0170(10) Uani 1 1 d . . . . .
H17 H 0.533906 0.578824 0.942641 0.020 Uiso 1 1 calc R U . . .
C18 C 0.5672(7) 0.5001(3) 0.7491(6) 0.0147(10) Uani 1 1 d . . . . .
H18 H 0.645512 0.461985 0.820208 0.018 Uiso 1 1 calc R U . . .
C19 C 0.5208(6) 0.4845(3) 0.5726(6) 0.0130(10) Uani 1 1 d . . . . .
C20 C 0.6030(7) 0.4117(3) 0.4916(6) 0.0129(10) Uani 1 1 d . . . . .
C21 C 0.4829(7) 0.3021(3) 0.6576(6) 0.0139(10) Uani 1 1 d . . . . .
C22 C 0.5243(7) 0.2347(3) 0.7918(7) 0.0187(11) Uani 1 1 d . . . . .
H22A H 0.476119 0.251223 0.892865 0.028 Uiso 1 1 calc R U . . .
H22B H 0.656301 0.226880 0.824053 0.028 Uiso 1 1 calc R U . . .
H22C H 0.467242 0.181914 0.745918 0.028 Uiso 1 1 calc R U . . .

loop_
_atom_site_aniso_label
_atom_site_aniso_U_11
_atom_site_aniso_U_22
_atom_site_aniso_U_33
_atom_site_aniso_U_23
_atom_site_aniso_U_13
_atom_site_aniso_U_12
Br1 0.0235(2) 0.0180(2) 0.0201(2) -0.0054(3) 0.00579(15) -0.0018(3)
O1 0.0134(17) 0.0147(19) 0.0203(18) 0.0035(15) 0.0051(14) 0.0022(14)
O2 0.0231(19) 0.020(2) 0.0148(18) 0.0040(15) -0.0023(15) 0.0018(16)
O3 0.0139(17) 0.0170(19) 0.0253(19) 0.0004(15) 0.0061(14) 0.0006(14)
N1 0.0112(18) 0.012(2) 0.016(2) 0.0019(16) 0.0045(15) 0.0021(16)
C1 0.009(2) 0.015(3) 0.017(2) 0.0015(19) 0.0014(17) -0.0002(19)
C2 0.017(2) 0.013(3) 0.018(2) 0.002(2) 0.0019(19) -0.0016(19)
C3 0.013(2) 0.018(3) 0.016(2) -0.003(2) 0.0037(18) -0.0050(19)
C4 0.015(2) 0.021(3) 0.016(2) -0.002(2) -0.0006(18) -0.003(2)
C5 0.013(2) 0.015(3) 0.018(2) 0.004(2) -0.0017(18) 0.0017(19)
C6 0.011(2) 0.014(2) 0.016(2) 0.0003(19) 0.0051(17) 0.0012(19)
C7 0.011(2) 0.016(3) 0.014(2) 0.0028(19) 0.0046(17) -0.0005(18)
C8 0.013(2) 0.011(2) 0.015(2) -0.0005(19) 0.0035(18) -0.0038(18)
C9 0.020(2) 0.023(3) 0.010(2) 0.001(2) 0.0021(18) -0.005(2)
C10 0.022(3) 0.018(3) 0.015(2) -0.001(2) 0.003(2) -0.002(2)
C11 0.019(2) 0.018(3) 0.019(3) -0.006(2) 0.006(2) -0.003(2)
C12 0.019(2) 0.015(3) 0.014(2) -0.0043(19) 0.0033(19) -0.003(2)
C13 0.017(2) 0.023(3) 0.018(3) -0.002(2) -0.0016(19) -0.004(2)
C14 0.011(2) 0.017(3) 0.016(2) 0.001(2) 0.0010(18) -0.0014(19)
C15 0.015(3) 0.013(3) 0.026(3) 0.004(2) 0.000(2) 0.004(2)
C16 0.018(2) 0.018(3) 0.024(3) -0.003(2) 0.008(2) 0.003(2)
C17 0.018(2) 0.016(3) 0.018(3) -0.001(2) 0.0062(19) 0.000(2)
C18 0.013(2) 0.015(3) 0.017(2) 0.003(2) 0.0054(19) 0.0026(19)
C19 0.009(2) 0.013(3) 0.017(2) 0.000(2) 0.0037(18) -0.0022(18)
C20 0.011(2) 0.014(3) 0.014(2) 0.0008(19) 0.0007(18) -0.0010(19)
C21 0.015(2) 0.012(2) 0.017(2) -0.0049(19) 0.0084(19) 0.0002(18)
C22 0.017(2) 0.018(2) 0.024(3) 0.003(2) 0.011(2) -0.003(2)

loop_
_atom_type_symbol
_atom_type_description
_atom_type_scat_dispersion_real
_atom_type_scat_dispersion_imag
_atom_type_scat_source
C C 0.0033 0.0016 'International Tables Vol C Tables 4.2.6.8 and 6.1.1.4'
H H 0.0000 0.0000 'International Tables Vol C Tables 4.2.6.8 and 6.1.1.4'
Br Br -0.2901 2.4595 'International Tables Vol C Tables 4.2.6.8 and 6.1.1.4'
N N 0.0061 0.0033 'International Tables Vol C Tables 4.2.6.8 and 6.1.1.4'
O O 0.0106 0.0060 'International Tables Vol C Tables 4.2.6.8 and 6.1.1.4'

loop_
_geom_angle_atom_site_label_1
_geom_angle_atom_site_label_2
_geom_angle_atom_site_label_3
_geom_angle
_geom_angle_site_symmetry_1
_geom_angle_site_symmetry_3
_geom_angle_publ_flag
C7 O1 H1 109.4 . . ?
C14 O2 C13 113.1(4) . . ?
C20 N1 H1A 117.7 . . ?
C21 N1 H1A 120.7 . . ?
C21 N1 C20 121.6(4) . . ?
C2 C1 H1B 119.5 . . ?
C2 C1 C6 121.0(5) . . ?
C6 C1 H1B 119.5 . . ?
C1 C2 H2 120.5 . . ?
C1 C2 C3 119.0(5) . . ?
C3 C2 H2 120.5 . . ?
C2 C3 Br1 120.1(4) . . ?
C4 C3 Br1 118.4(4) . . ?
C4 C3 C2 121.5(5) . . ?
C3 C4 H4 120.7 . . ?
C3 C4 C5 118.6(5) . . ?
C5 C4 H4 120.7 . . ?
C4 C5 H5 119.4 . . ?
C4 C5 C6 121.2(5) . . ?
C6 C5 H5 119.4 . . ?
C1 C6 C7 121.1(4) . . ?
C5 C6 C1 118.6(5) . . ?
C5 C6 C7 120.2(5) . . ?
O1 C7 C6 110.7(4) . . ?
O1 C7 H7 107.3 . . ?
O1 C7 C8 107.4(4) . . ?
C6 C7 H7 107.3 . . ?
C6 C7 C8 116.4(4) . . ?
C8 C7 H7 107.3 . . ?
C7 C8 C9 122.1(4) . . ?
C7 C8 C11 117.2(4) . . ?
C7 C8 C20 121.8(4) . . ?
C9 C8 C20 101.9(4) . . ?
C11 C8 C9 86.0(4) . . ?
C11 C8 C20 100.5(4) . . ?
C10 C9 C8 82.3(4) . . ?
C11 C10 C9 87.0(4) . . ?
C12 C10 C9 103.2(4) . . ?
C12 C10 C11 101.2(4) . . ?
C10 C11 C8 82.9(4) . . ?
C10 C12 H12 108.9 . . ?
C10 C12 C20 99.6(4) . . ?
C13 C12 C10 115.8(5) . . ?
C13 C12 H12 108.9 . . ?
C13 C12 C20 114.2(4) . . ?
C20 C12 H12 108.9 . . ?
O2 C13 C12 114.2(4) . . ?
O2 C13 H13A 108.7 . . ?
O2 C13 H13B 108.7 . . ?
C12 C13 H13A 108.7 . . ?
C12 C13 H13B 108.7 . . ?
H13A C13 H13B 107.6 . . ?
O2 C14 C15 117.2(5) . . ?
O2 C14 C19 121.0(5) . . ?
C15 C14 C19 121.8(5) . . ?
C14 C15 H15 120.3 . . ?
C14 C15 C16 119.3(5) . . ?
C16 C15 H15 120.3 . . ?
C15 C16 H16 120.0 . . ?
C17 C16 C15 120.0(5) . . ?
C17 C16 H16 120.0 . . ?
C16 C17 H17 120.0 . . ?
C16 C17 C18 120.0(5) . . ?
C18 C17 H17 120.0 . . ?
C17 C18 H18 119.2 . . ?
C17 C18 C19 121.5(5) . . ?
C19 C18 H18 119.2 . . ?
C14 C19 C20 121.4(5) . . ?
C18 C19 C14 117.2(5) . . ?
C18 C19 C20 121.3(4) . . ?
N1 C20 C8 109.3(4) . . ?
N1 C20 C12 112.8(4) . . ?
N1 C20 C19 109.4(4) . . ?
C12 C20 C8 98.1(4) . . ?
C19 C20 C8 114.6(4) . . ?
C19 C20 C12 112.4(4) . . ?
O3 C21 N1 121.7(5) . . ?
O3 C21 C22 121.4(4) . . ?
N1 C21 C22 116.9(4) . . ?
C21 C22 H22A 109.5 . . ?
C21 C22 H22B 109.5 . . ?
C21 C22 H22C 109.5 . . ?
H22A C22 H22B 109.5 . . ?
H22A C22 H22C 109.5 . . ?
H22B C22 H22C 109.5 . . ?

loop_
_geom_bond_atom_site_label_1
_geom_bond_atom_site_label_2
_geom_bond_distance
_geom_bond_site_symmetry_2
_geom_bond_publ_flag
Br1 C3 1.904(5) . ?
O1 H1 0.8398 . ?
O1 C7 1.441(6) . ?
O2 C13 1.444(7) . ?
O2 C14 1.377(6) . ?
O3 C21 1.233(6) . ?
N1 H1A 0.8797 . ?
N1 C20 1.472(6) . ?
N1 C21 1.348(6) . ?
C1 H1B 0.9500 . ?
C1 C2 1.385(7) . ?
C1 C6 1.398(7) . ?
C2 H2 0.9500 . ?
C2 C3 1.394(7) . ?
C3 C4 1.385(8) . ?
C4 H4 0.9500 . ?
C4 C5 1.396(8) . ?
C5 H5 0.9500 . ?
C5 C6 1.397(7) . ?
C6 C7 1.511(7) . ?
C7 H7 1.0000 . ?
C7 C8 1.526(7) . ?
C8 C9 1.571(7) . ?
C8 C11 1.556(7) . ?
C8 C20 1.581(7) . ?
C9 C10 1.551(8) . ?
C10 C11 1.547(8) . ?
C10 C12 1.539(7) . ?
C12 H12 1.0000 . ?
C12 C13 1.508(7) . ?
C12 C20 1.574(7) . ?
C13 H13A 0.9900 . ?
C13 H13B 0.9900 . ?
C14 C15 1.391(7) . ?
C14 C19 1.405(7) . ?
C15 H15 0.9500 . ?
C15 C16 1.400(8) . ?
C16 H16 0.9500 . ?
C16 C17 1.384(8) . ?
C17 H17 0.9500 . ?
C17 C18 1.391(7) . ?
C18 H18 0.9500 . ?
C18 C19 1.402(7) . ?
C19 C20 1.516(7) . ?
C21 C22 1.504(7) . ?
C22 H22A 0.9800 . ?
C22 H22B 0.9800 . ?
C22 H22C 0.9800 . ?

loop_
_geom_hbond_atom_site_label_D
_geom_hbond_atom_site_label_H
_geom_hbond_atom_site_label_A
_geom_hbond_distance_DH
_geom_hbond_distance_HA
_geom_hbond_distance_DA
_geom_hbond_angle_DHA
_geom_hbond_site_symmetry_A
_geom_hbond_publ_flag
O1 H1 O3 0.84 2.03 2.743(5) 142.7 1_655 yes
N1 H1A O1 0.88 2.19 2.870(5) 133.4 . yes

loop_
_geom_torsion_atom_site_label_1
_geom_torsion_atom_site_label_2
_geom_torsion_atom_site_label_3
_geom_torsion_atom_site_label_4
_geom_torsion
_geom_torsion_site_symmetry_1
_geom_torsion_site_symmetry_2
_geom_torsion_site_symmetry_3
_geom_torsion_site_symmetry_4
_geom_torsion_publ_flag
Br1 C3 C4 C5 178.7(4) . . . . ?
O1 C7 C8 C9 -163.4(4) . . . . ?
O1 C7 C8 C11 -60.0(5) . . . . ?
O1 C7 C8 C20 64.0(6) . . . . ?
O2 C14 C15 C16 179.0(5) . . . . ?
O2 C14 C19 C18 -176.7(4) . . . . ?
O2 C14 C19 C20 4.9(8) . . . . ?
C1 C2 C3 Br1 -179.7(4) . . . . ?
C1 C2 C3 C4 1.0(7) . . . . ?
C1 C6 C7 O1 -174.1(4) . . . . ?
C1 C6 C7 C8 -51.1(6) . . . . ?
C2 C1 C6 C5 -2.9(7) . . . . ?
C2 C1 C6 C7 -178.6(4) . . . . ?
C2 C3 C4 C5 -2.0(7) . . . . ?
C3 C4 C5 C6 0.5(7) . . . . ?
C4 C5 C6 C1 1.9(7) . . . . ?
C4 C5 C6 C7 177.6(4) . . . . ?
C5 C6 C7 O1 10.3(6) . . . . ?
C5 C6 C7 C8 133.3(5) . . . . ?
C6 C1 C2 C3 1.6(7) . . . . ?
C6 C7 C8 C9 72.0(6) . . . . ?
C6 C7 C8 C11 175.3(4) . . . . ?
C6 C7 C8 C20 -60.6(6) . . . . ?
C7 C8 C9 C10 153.9(5) . . . . ?
C7 C8 C11 C10 -158.5(4) . . . . ?
C7 C8 C20 N1 -57.9(6) . . . . ?
C7 C8 C20 C12 -175.5(5) . . . . ?
C7 C8 C20 C19 65.3(6) . . . . ?
C8 C9 C10 C11 -34.3(3) . . . . ?
C8 C9 C10 C12 66.6(4) . . . . ?
C9 C8 C11 C10 -34.1(3) . . . . ?
C9 C8 C20 N1 161.7(4) . . . . ?
C9 C8 C20 C12 44.0(5) . . . . ?
C9 C8 C20 C19 -75.1(5) . . . . ?
C9 C10 C11 C8 34.6(3) . . . . ?
C9 C10 C12 C13 78.6(5) . . . . ?
C9 C10 C12 C20 -44.4(5) . . . . ?
C10 C12 C13 O2 -74.2(6) . . . . ?
C10 C12 C20 N1 -115.2(4) . . . . ?
C10 C12 C20 C8 -0.3(5) . . . . ?
C10 C12 C20 C19 120.6(4) . . . . ?
C11 C8 C9 C10 34.1(3) . . . . ?
C11 C8 C20 N1 73.6(5) . . . . ?
C11 C8 C20 C12 -44.1(5) . . . . ?
C11 C8 C20 C19 -163.2(4) . . . . ?
C11 C10 C12 C13 168.1(4) . . . . ?
C11 C10 C12 C20 45.2(5) . . . . ?
C12 C10 C11 C8 -68.3(4) . . . . ?
C13 O2 C14 C15 -146.0(5) . . . . ?
C13 O2 C14 C19 34.1(7) . . . . ?
C13 C12 C20 N1 120.7(5) . . . . ?
C13 C12 C20 C8 -124.4(5) . . . . ?
C13 C12 C20 C19 -3.5(6) . . . . ?
C14 O2 C13 C12 -57.2(6) . . . . ?
C14 C15 C16 C17 -2.2(8) . . . . ?
C14 C19 C20 N1 -145.6(5) . . . . ?
C14 C19 C20 C8 91.3(6) . . . . ?
C14 C19 C20 C12 -19.6(7) . . . . ?
C15 C14 C19 C18 3.4(8) . . . . ?
C15 C14 C19 C20 -174.9(4) . . . . ?
C15 C16 C17 C18 3.0(8) . . . . ?
C16 C17 C18 C19 -0.6(8) . . . . ?
C17 C18 C19 C14 -2.6(8) . . . . ?
C17 C18 C19 C20 175.8(5) . . . . ?
C18 C19 C20 N1 36.1(6) . . . . ?
C18 C19 C20 C8 -87.0(6) . . . . ?
C18 C19 C20 C12 162.1(4) . . . . ?
C19 C14 C15 C16 -1.1(8) . . . . ?
C20 N1 C21 O3 6.5(7) . . . . ?
C20 N1 C21 C22 -174.3(4) . . . . ?
C20 C8 C9 C10 -65.8(4) . . . . ?
C20 C8 C11 C10 67.3(4) . . . . ?
C20 C12 C13 O2 40.6(6) . . . . ?
C21 N1 C20 C8 -170.9(4) . . . . ?
C21 N1 C20 C12 -62.9(6) . . . . ?
C21 N1 C20 C19 62.9(6) . . . . ?

loop_
_twin_individual_id
_twin_individual_mass_fraction_refined
1 0.932(15)
2 0.068(15)
